data_4343013
loop_
_publ_author_name
'Pait, Moumita'
'Bauz\'a, Antonio'
'Frontera, Antonio'
'Colacio, Enrique'
'Ray, Debashis'

_publ_section_title
;
 A new family of ni4 and ni6 aggregates from the self-assembly of [ni2]
 building units: role of carboxylate and carbonate bridges.
;
_journal_issue 10
_journal_name_full 'Inorganic chemistry'
_journal_page_first 4709
_journal_page_last 4723
_journal_paper_doi 10.1021/acs.inorgchem.5b00039
_journal_volume 54
_journal_year 2015
_chemical_formula_moiety 'C44 H74 N4 Ni4 O12, 2(C3 H7 N O), 2(N O3), O(H2)'
_chemical_formula_sum 'C50 H90 N8 Ni4 O21'
_chemical_formula_weight 1374.06
_chemical_name_systematic
;
 ?
;
_space_group_IT_number 2
_symmetry_cell_setting triclinic
_symmetry_space_group_name_Hall '-P 1'
_symmetry_space_group_name_H-M 'P -1'
_atom_sites_solution_hydrogens geom
_atom_sites_solution_primary direct
_atom_sites_solution_secondary difmap
_audit_creation_method SHELXL-97
_cell_angle_alpha 77.757(4)
_cell_angle_beta 81.451(4)
_cell_angle_gamma 75.416(4)
_cell_formula_units_Z 2
_cell_length_a 11.2454(16)
_cell_length_b 14.308(2)
_cell_length_c 21.196(3)
_cell_measurement_reflns_used 5469
_cell_measurement_temperature 298(2)
_cell_measurement_theta_max 17.86
_cell_measurement_theta_min 2.38
_cell_volume 3209.1(8)
_computing_cell_refinement 'Bruker SMART'
_computing_data_collection 'Bruker SMART'
_computing_data_reduction 'Bruker SAINT'
_computing_molecular_graphics Diamond
_computing_publication_material 'SHELXL-97 (Sheldrick, 1997), PLATON (Spek, 2009)'
_computing_structure_refinement 'SHELXL-97 (Sheldrick, 2008)'
_computing_structure_solution 'SHELXL-97 (Sheldrick,1990)'
_diffrn_ambient_temperature 298(2)
_diffrn_measured_fraction_theta_full 0.982
_diffrn_measured_fraction_theta_max 0.982
_diffrn_measurement_device_type 'CCD area detector'
_diffrn_measurement_method 'phi and omega scans'
_diffrn_radiation_monochromator graphite
_diffrn_radiation_source 'fine-focus sealed tube'
_diffrn_radiation_type MoK\a
_diffrn_radiation_wavelength 0.71073
_diffrn_reflns_av_R_equivalents 0.0664
_diffrn_reflns_av_sigmaI/netI 0.0788
_diffrn_reflns_limit_h_max 14
_diffrn_reflns_limit_h_min -13
_diffrn_reflns_limit_k_max 17
_diffrn_reflns_limit_k_min -17
_diffrn_reflns_limit_l_max 25
_diffrn_reflns_limit_l_min -23
_diffrn_reflns_number 41706
_diffrn_reflns_theta_full 26.42
_diffrn_reflns_theta_max 26.42
_diffrn_reflns_theta_min 0.99
_exptl_absorpt_coefficient_mu 1.231
_exptl_absorpt_correction_T_max 0.763
_exptl_absorpt_correction_T_min 0.681
_exptl_absorpt_correction_type multi-scan
_exptl_absorpt_process_details 'SADABS (Sheldrick, 1997)'
_exptl_crystal_colour green
_exptl_crystal_density_diffrn 1.420
_exptl_crystal_density_method 'not measured'
_exptl_crystal_description block
_exptl_crystal_F_000 1448
_exptl_crystal_size_max 0.32
_exptl_crystal_size_mid 0.27
_exptl_crystal_size_min 0.22
_refine_diff_density_max 0.593
_refine_diff_density_min -0.623
_refine_diff_density_rms 0.085
_refine_ls_extinction_method none
_refine_ls_goodness_of_fit_ref 1.044
_refine_ls_matrix_type full
_refine_ls_number_parameters 768
_refine_ls_number_reflns 12938
_refine_ls_number_restraints 0
_refine_ls_restrained_S_all 1.044
_refine_ls_R_factor_all 0.1041
_refine_ls_R_factor_gt 0.0560
_refine_ls_shift/su_max 0.009
_refine_ls_shift/su_mean 0.002
_refine_ls_structure_factor_coef Fsqd
_refine_ls_weighting_details 'calc w=1/[\s^2^(Fo^2^)+(0.0704P)^2^+0.0000P] where P=(Fo^2^+2Fc^2^)/3'
_refine_ls_weighting_scheme calc
_refine_ls_wR_factor_gt 0.1288
_refine_ls_wR_factor_ref 0.1541
_reflns_number_gt 8057
_reflns_number_total 12938
_reflns_threshold_expression >2\s(I)
_cod_data_source_file ic5b00039_si_002.cif
_cod_data_source_block Complex1
_cod_depositor_comments 'Adding full bibliography for 4343013--4343015.cif.'
_cod_database_code 4343013

loop_
_symmetry_equiv_pos_as_xyz
'x, y, z'
'-x, -y, -z'

loop_
_atom_site_label
_atom_site_type_symbol
_atom_site_fract_x
_atom_site_fract_y
_atom_site_fract_z
_atom_site_U_iso_or_equiv
_atom_site_adp_type
_atom_site_occupancy
_atom_site_symmetry_multiplicity
_atom_site_calc_flag
_atom_site_refinement_flags
Ni1 Ni 0.67979(5) 0.63416(4) 0.26379(3) 0.03225(16) Uani 1 1 d .
Ni2 Ni 0.43183(5) 0.77371(4) 0.32109(3) 0.03064(15) Uani 1 1 d .
Ni4 Ni 0.60060(5) 0.87620(4) 0.23382(3) 0.03403(16) Uani 1 1 d .
Ni3 Ni 0.48192(5) 0.72873(4) 0.18049(3) 0.03067(15) Uani 1 1 d .
O2 O 0.2488(3) 0.7645(2) 0.33957(15) 0.0422(8) Uani 1 1 d .
H2 H 0.1821 0.8067 0.3195 0.051 Uiso 1 1 calc R
O1 O 0.6221(2) 0.7644(2) 0.31200(13) 0.0310(7) Uani 1 1 d .
O3 O 0.6034(3) 0.9849(2) 0.15223(15) 0.0513(9) Uani 1 1 d .
H3 H 0.5670 0.9908 0.1145 0.062 Uiso 1 1 calc R
O10 O 0.6610(2) 0.7453(2) 0.18389(13) 0.0316(7) Uani 1 1 d .
O11 O 0.7268(3) 0.5354(2) 0.34792(15) 0.0492(9) Uani 1 1 d .
H11 H 0.6770 0.4957 0.3732 0.059 Uiso 1 1 calc R
O12 O 0.3010(3) 0.7353(2) 0.16560(15) 0.0430(8) Uani 1 1 d .
H12 H 0.2535 0.6906 0.1856 0.052 Uiso 1 1 calc R
O8 O 0.4949(2) 0.6564(2) 0.27384(13) 0.0323(7) Uani 1 1 d .
H8 H 0.4582 0.5992 0.2884 0.039 Uiso 1 1 calc R
O6 O 0.5496(3) 0.6012(2) 0.14526(14) 0.0415(8) Uani 1 1 d .
O7 O 0.6987(3) 0.5261(2) 0.21100(15) 0.0421(8) Uani 1 1 d .
O5 O 0.3896(3) 0.9021(2) 0.35646(15) 0.0410(8) Uani 1 1 d .
O4 O 0.5223(3) 0.9795(2) 0.28829(16) 0.0472(8) Uani 1 1 d .
O9 O 0.4404(3) 0.8449(2) 0.22748(13) 0.0334(7) Uani 1 1 d .
H9 H 0.3712 0.8995 0.2142 0.040 Uiso 1 1 calc R
N1 N 0.4405(3) 0.6990(2) 0.41214(17) 0.0314(8) Uani 1 1 d .
N2 N 0.7631(4) 0.9048(3) 0.24153(18) 0.0421(10) Uani 1 1 d .
N4 N 0.8643(3) 0.6208(3) 0.25091(19) 0.0385(9) Uani 1 1 d .
N3 N 0.4819(3) 0.8065(2) 0.08960(17) 0.0331(8) Uani 1 1 d .
C1 C 0.9037(5) 0.7304(5) 0.5201(3) 0.0665(17) Uani 1 1 d .
H1A H 0.8537 0.7240 0.5609 0.100 Uiso 1 1 calc R
H1B H 0.9407 0.7854 0.5153 0.100 Uiso 1 1 calc R
H1C H 0.9673 0.6716 0.5187 0.100 Uiso 1 1 calc R
C2 C 0.8237(4) 0.7466(4) 0.4653(2) 0.0427(12) Uani 1 1 d .
C3 C 0.8530(4) 0.7968(4) 0.4037(2) 0.0432(12) Uani 1 1 d .
H3A H 0.9226 0.8230 0.3964 0.052 Uiso 1 1 calc R
C4 C 0.7826(4) 0.8098(3) 0.3521(2) 0.0357(10) Uani 1 1 d .
C5 C 0.6803(4) 0.7662(3) 0.3619(2) 0.0311(10) Uani 1 1 d .
C6 C 0.6436(4) 0.7223(3) 0.4258(2) 0.0345(10) Uani 1 1 d .
C7 C 0.7170(4) 0.7131(3) 0.4755(2) 0.0394(11) Uani 1 1 d .
H7 H 0.6926 0.6830 0.5172 0.047 Uiso 1 1 calc R
C13 C 0.5275(4) 0.6879(3) 0.4468(2) 0.0361(11) Uani 1 1 d .
H13A H 0.5528 0.6177 0.4624 0.043 Uiso 1 1 calc R
H13B H 0.4900 0.7168 0.4845 0.043 Uiso 1 1 calc R
C8 C 0.8194(4) 0.8727(4) 0.2930(2) 0.0476(13) Uani 1 1 d .
H8A H 0.8288 0.9308 0.3066 0.057 Uiso 1 1 calc R
H8B H 0.9019 0.8390 0.2785 0.057 Uiso 1 1 calc R
C14 C 0.3221(4) 0.6736(3) 0.4444(2) 0.0385(11) Uani 1 1 d .
C17 C 0.2456(4) 0.6808(4) 0.3890(2) 0.0464(12) Uani 1 1 d .
H17A H 0.2759 0.6222 0.3699 0.056 Uiso 1 1 calc R
H17B H 0.1605 0.6825 0.4066 0.056 Uiso 1 1 calc R
C16 C 0.3399(5) 0.5703(4) 0.4840(3) 0.0694(17) Uani 1 1 d .
H16A H 0.3870 0.5243 0.4576 0.104 Uiso 1 1 calc R
H16B H 0.2607 0.5553 0.4989 0.104 Uiso 1 1 calc R
H16C H 0.3832 0.5660 0.5207 0.104 Uiso 1 1 calc R
C22 C 0.7429(4) 0.7458(3) 0.1315(2) 0.0328(10) Uani 1 1 d .
C23 C 0.8704(4) 0.7069(3) 0.1371(2) 0.0379(11) Uani 1 1 d .
C24 C 0.9554(4) 0.7179(4) 0.0826(2) 0.0467(13) Uani 1 1 d .
H24 H 1.0390 0.6928 0.0874 0.056 Uiso 1 1 calc R
C19 C 0.9213(4) 0.7642(4) 0.0222(2) 0.0460(12) Uani 1 1 d .
C20 C 0.7971(4) 0.7960(3) 0.0166(2) 0.0449(12) Uani 1 1 d .
H20 H 0.7717 0.8248 -0.0242 0.054 Uiso 1 1 calc R
C21 C 0.7061(4) 0.7875(3) 0.0693(2) 0.0349(10) Uani 1 1 d .
C25 C 0.5797(4) 0.8205(3) 0.0525(2) 0.0399(11) Uani 1 1 d .
H25A H 0.5665 0.8911 0.0382 0.048 Uiso 1 1 calc R
H25B H 0.5785 0.7936 0.0143 0.048 Uiso 1 1 calc R
C27 C 0.3322(5) 0.9377(4) 0.0243(3) 0.0576(14) Uani 1 1 d .
H27A H 0.3454 0.9809 0.0503 0.086 Uiso 1 1 calc R
H27B H 0.2475 0.9556 0.0151 0.086 Uiso 1 1 calc R
H27C H 0.3851 0.9430 -0.0156 0.086 Uiso 1 1 calc R
C26 C 0.3615(4) 0.8329(3) 0.0610(2) 0.0402(11) Uani 1 1 d .
C29 C 0.2644(4) 0.8216(3) 0.1189(2) 0.0440(12) Uani 1 1 d .
H29A H 0.2482 0.8784 0.1396 0.053 Uiso 1 1 calc R
H29B H 0.1882 0.8199 0.1035 0.053 Uiso 1 1 calc R
C30 C 0.9216(4) 0.6511(4) 0.1967(2) 0.0445(12) Uani 1 1 d .
H30A H 0.9778 0.5928 0.1845 0.053 Uiso 1 1 calc R
H30B H 0.9731 0.6899 0.2070 0.053 Uiso 1 1 calc R
C31 C 0.9385(5) 0.5485(4) 0.3000(2) 0.0489(13) Uani 1 1 d .
C33 C 1.0445(5) 0.5869(5) 0.3156(3) 0.0746(18) Uani 1 1 d .
H33A H 1.1076 0.5859 0.2798 0.112 Uiso 1 1 calc R
H33B H 1.0784 0.5458 0.3538 0.112 Uiso 1 1 calc R
H33C H 1.0137 0.6529 0.3232 0.112 Uiso 1 1 calc R
C34 C 0.9893(5) 0.4514(4) 0.2759(3) 0.0655(16) Uani 1 1 d .
H34A H 0.9220 0.4262 0.2686 0.098 Uiso 1 1 calc R
H34B H 1.0365 0.4050 0.3079 0.098 Uiso 1 1 calc R
H34C H 1.0413 0.4620 0.2361 0.098 Uiso 1 1 calc R
C32 C 0.8508(5) 0.5371(4) 0.3618(3) 0.0621(15) Uani 1 1 d .
H32A H 0.8843 0.4765 0.3905 0.075 Uiso 1 1 calc R
H32B H 0.8444 0.5911 0.3840 0.075 Uiso 1 1 calc R
C18 C 1.0160(5) 0.7794(5) -0.0360(3) 0.0735(18) Uani 1 1 d .
H18A H 1.0273 0.8453 -0.0432 0.110 Uiso 1 1 calc R
H18B H 0.9872 0.7688 -0.0738 0.110 Uiso 1 1 calc R
H18C H 1.0931 0.7338 -0.0278 0.110 Uiso 1 1 calc R
C28 C 0.3671(5) 0.7585(4) 0.0177(3) 0.0598(15) Uani 1 1 d .
H28A H 0.4308 0.7647 -0.0175 0.090 Uiso 1 1 calc R
H28B H 0.2890 0.7709 0.0006 0.090 Uiso 1 1 calc R
H28C H 0.3849 0.6932 0.0427 0.090 Uiso 1 1 calc R
C15 C 0.2596(5) 0.7509(4) 0.4863(3) 0.0655(17) Uani 1 1 d .
H15A H 0.3127 0.7494 0.5182 0.098 Uiso 1 1 calc R
H15B H 0.1829 0.7370 0.5076 0.098 Uiso 1 1 calc R
H15C H 0.2441 0.8148 0.4593 0.098 Uiso 1 1 calc R
C41 C 0.4164(5) 1.0535(4) 0.3770(3) 0.0517(13) Uani 1 1 d .
C43 C 0.5368(6) 1.0593(6) 0.3983(4) 0.106(3) Uani 1 1 d .
H43A H 0.5917 1.0763 0.3607 0.159 Uiso 1 1 calc R
H43B H 0.5741 0.9968 0.4226 0.159 Uiso 1 1 calc R
H43C H 0.5208 1.1085 0.4249 0.159 Uiso 1 1 calc R
C44 C 0.3243(7) 1.0343(5) 0.4368(3) 0.083(2) Uani 1 1 d .
H44A H 0.3034 1.0896 0.4586 0.125 Uiso 1 1 calc R
H44B H 0.3610 0.9765 0.4659 0.125 Uiso 1 1 calc R
H44C H 0.2509 1.0249 0.4234 0.125 Uiso 1 1 calc R
C42 C 0.3632(7) 1.1496(4) 0.3338(3) 0.098(2) Uani 1 1 d .
H42A H 0.3556 1.2031 0.3560 0.147 Uiso 1 1 calc R
H42B H 0.2832 1.1484 0.3237 0.147 Uiso 1 1 calc R
H42C H 0.4170 1.1581 0.2944 0.147 Uiso 1 1 calc R
C35 C 0.6425(4) 0.5346(3) 0.1616(2) 0.0394(11) Uani 1 1 d .
C36 C 0.6965(5) 0.4586(4) 0.1177(3) 0.0538(14) Uani 1 1 d .
C40 C 0.4444(5) 0.9709(3) 0.3375(2) 0.0412(11) Uani 1 1 d .
C39 C 0.6112(7) 0.4677(5) 0.0663(4) 0.104(3) Uani 1 1 d .
H39A H 0.6482 0.4210 0.0385 0.156 Uiso 1 1 calc R
H39B H 0.5982 0.5329 0.0410 0.156 Uiso 1 1 calc R
H39C H 0.5335 0.4550 0.0870 0.156 Uiso 1 1 calc R
C37 C 0.8175(6) 0.4845(5) 0.0839(3) 0.089(2) Uani 1 1 d .
H37A H 0.8764 0.4702 0.1150 0.133 Uiso 1 1 calc R
H37B H 0.8021 0.5531 0.0651 0.133 Uiso 1 1 calc R
H37C H 0.8497 0.4463 0.0504 0.133 Uiso 1 1 calc R
C12 C 0.6721(6) 1.0491(4) 0.1651(3) 0.0699(17) Uani 1 1 d .
H12A H 0.6249 1.0865 0.1974 0.084 Uiso 1 1 calc R
H12B H 0.6882 1.0949 0.1257 0.084 Uiso 1 1 calc R
C9 C 0.7981(5) 0.9860(4) 0.1906(3) 0.0523(14) Uani 1 1 d .
C11 C 0.8767(7) 0.9442(5) 0.1354(3) 0.087(2) Uani 1 1 d .
H11A H 0.9502 0.8999 0.1508 0.131 Uiso 1 1 calc R
H11B H 0.8987 0.9965 0.1028 0.131 Uiso 1 1 calc R
H11C H 0.8316 0.9095 0.1172 0.131 Uiso 1 1 calc R
C38 C 0.7236(8) 0.3567(4) 0.1561(3) 0.108(3) Uani 1 1 d .
H38A H 0.7874 0.3500 0.1833 0.162 Uiso 1 1 calc R
H38B H 0.7506 0.3106 0.1271 0.162 Uiso 1 1 calc R
H38C H 0.6503 0.3441 0.1825 0.162 Uiso 1 1 calc R
C10 C 0.8503(7) 1.0573(5) 0.2152(3) 0.092(2) Uani 1 1 d .
H10A H 0.7977 1.0783 0.2520 0.138 Uiso 1 1 calc R
H10B H 0.8550 1.1133 0.1815 0.138 Uiso 1 1 calc R
H10C H 0.9315 1.0257 0.2277 0.138 Uiso 1 1 calc R
O19 O 0.2386(3) 0.5870(3) 0.1339(2) 0.0663(11) Uani 1 1 d .
N7 N 0.2778(5) 0.4215(3) 0.1533(2) 0.0636(13) Uani 1 1 d .
C47 C 0.2054(8) 0.4161(5) 0.1043(3) 0.104(3) Uani 1 1 d .
H47A H 0.1777 0.4806 0.0796 0.156 Uiso 1 1 calc R
H47B H 0.1352 0.3903 0.1245 0.156 Uiso 1 1 calc R
H47C H 0.2549 0.3738 0.0759 0.156 Uiso 1 1 calc R
C46 C 0.3349(8) 0.3307(5) 0.1931(4) 0.115(3) Uani 1 1 d .
H46A H 0.3806 0.3446 0.2235 0.172 Uiso 1 1 calc R
H46B H 0.3898 0.2889 0.1660 0.172 Uiso 1 1 calc R
H46C H 0.2721 0.2982 0.2164 0.172 Uiso 1 1 calc R
C45 C 0.2875(5) 0.5072(4) 0.1633(3) 0.0576(15) Uani 1 1 d .
H45 H 0.3357 0.5065 0.1955 0.069 Uiso 1 1 calc R
O20 O 1.0774(3) -0.0814(3) 0.3679(2) 0.0782(13) Uani 1 1 d .
N8 N 0.9964(5) 0.0812(4) 0.3520(3) 0.0740(15) Uani 1 1 d .
C49 C 0.9012(7) 0.0734(6) 0.4057(4) 0.125(3) Uani 1 1 d .
H49A H 0.8924 0.0068 0.4174 0.188 Uiso 1 1 calc R
H49B H 0.8243 0.1157 0.3930 0.188 Uiso 1 1 calc R
H49C H 0.9237 0.0928 0.4421 0.188 Uiso 1 1 calc R
C48 C 0.9994(8) 0.1782(5) 0.3128(5) 0.127(3) Uani 1 1 d .
H48A H 1.0161 0.2192 0.3392 0.191 Uiso 1 1 calc R
H48B H 0.9210 0.2073 0.2961 0.191 Uiso 1 1 calc R
H48C H 1.0630 0.1715 0.2774 0.191 Uiso 1 1 calc R
C50 C 1.0764(5) 0.0024(5) 0.3380(3) 0.0662(17) Uani 1 1 d .
H50 H 1.1362 0.0104 0.3032 0.079 Uiso 1 1 calc R
O16 O 0.1945(5) 0.1708(4) 0.1534(3) 0.1140(18) Uani 1 1 d .
O17 O 0.3826(5) 0.1036(4) 0.1260(2) 0.0956(16) Uani 1 1 d .
O18 O 0.2678(5) 0.0243(4) 0.1975(3) 0.1073(18) Uani 1 1 d .
N6 N 0.2811(6) 0.0996(4) 0.1591(3) 0.0767(16) Uani 1 1 d .
O13 O 0.4371(5) 0.4606(4) 0.2976(2) 0.1058(18) Uani 1 1 d .
O14 O 0.2926(5) 0.4084(4) 0.3611(3) 0.127(2) Uani 1 1 d .
O15 O 0.4762(5) 0.3609(4) 0.3870(2) 0.1051(17) Uani 1 1 d .
N5 N 0.4028(6) 0.4106(4) 0.3487(3) 0.0754(15) Uani 1 1 d .
O21 O 0.7069(4) 0.3669(3) 0.3277(2) 0.0879(13) Uani 1 1 d .

loop_
_atom_site_aniso_label
_atom_site_aniso_U_11
_atom_site_aniso_U_22
_atom_site_aniso_U_33
_atom_site_aniso_U_23
_atom_site_aniso_U_13
_atom_site_aniso_U_12
Ni1 0.0353(3) 0.0320(3) 0.0275(3) -0.0022(2) -0.0045(2) -0.0060(2)
Ni2 0.0329(3) 0.0316(3) 0.0269(3) -0.0040(2) -0.0030(2) -0.0075(2)
Ni4 0.0420(3) 0.0329(3) 0.0279(3) -0.0018(2) -0.0030(3) -0.0134(3)
Ni3 0.0338(3) 0.0317(3) 0.0268(3) -0.0038(2) -0.0047(2) -0.0083(2)
O2 0.0361(17) 0.0434(19) 0.044(2) 0.0032(16) -0.0134(15) -0.0080(14)
O1 0.0343(16) 0.0339(16) 0.0273(17) -0.0067(13) -0.0036(13) -0.0111(13)
O3 0.075(2) 0.054(2) 0.033(2) 0.0008(16) -0.0112(17) -0.0351(19)
O10 0.0308(15) 0.0356(17) 0.0281(17) -0.0037(13) -0.0017(13) -0.0095(13)
O11 0.051(2) 0.053(2) 0.0349(19) 0.0086(16) -0.0036(16) -0.0093(16)
O12 0.0381(17) 0.0443(19) 0.045(2) 0.0022(16) -0.0068(15) -0.0143(15)
O8 0.0356(16) 0.0336(16) 0.0277(17) -0.0022(13) -0.0005(13) -0.0126(13)
O6 0.0479(19) 0.0410(19) 0.0355(19) -0.0105(15) -0.0079(15) -0.0050(16)
O7 0.050(2) 0.0368(18) 0.039(2) -0.0100(15) -0.0069(16) -0.0042(15)
O5 0.0509(19) 0.0362(18) 0.0361(19) -0.0094(15) 0.0023(15) -0.0117(15)
O4 0.063(2) 0.0391(19) 0.040(2) -0.0086(16) 0.0010(17) -0.0160(16)
O9 0.0366(16) 0.0325(16) 0.0304(17) -0.0018(13) -0.0069(13) -0.0079(13)
N1 0.0306(19) 0.035(2) 0.027(2) -0.0024(16) -0.0004(16) -0.0090(16)
N2 0.053(2) 0.047(2) 0.031(2) -0.0040(19) -0.0034(19) -0.022(2)
N4 0.036(2) 0.041(2) 0.037(2) -0.0046(19) -0.0079(18) -0.0056(17)
N3 0.038(2) 0.034(2) 0.030(2) -0.0060(17) -0.0080(17) -0.0105(17)
C1 0.052(3) 0.112(5) 0.044(3) -0.011(3) -0.015(3) -0.032(3)
C2 0.038(3) 0.060(3) 0.035(3) -0.016(2) -0.008(2) -0.009(2)
C3 0.035(3) 0.056(3) 0.043(3) -0.008(2) -0.006(2) -0.016(2)
C4 0.039(3) 0.042(3) 0.028(3) -0.006(2) -0.002(2) -0.014(2)
C5 0.033(2) 0.034(2) 0.027(3) -0.0083(19) -0.0031(19) -0.0060(19)
C6 0.032(2) 0.040(3) 0.031(3) -0.005(2) -0.0059(19) -0.006(2)
C7 0.036(3) 0.048(3) 0.032(3) -0.003(2) -0.006(2) -0.009(2)
C13 0.043(3) 0.033(2) 0.027(3) -0.004(2) 0.000(2) -0.003(2)
C8 0.046(3) 0.052(3) 0.050(3) -0.015(3) 0.001(3) -0.017(2)
C14 0.036(2) 0.044(3) 0.034(3) -0.003(2) 0.002(2) -0.016(2)
C17 0.045(3) 0.047(3) 0.050(3) -0.004(3) -0.001(2) -0.021(2)
C16 0.063(4) 0.077(4) 0.067(4) 0.016(3) -0.012(3) -0.036(3)
C22 0.038(2) 0.038(3) 0.025(2) -0.008(2) 0.0013(19) -0.014(2)
C23 0.035(2) 0.042(3) 0.035(3) -0.003(2) 0.000(2) -0.010(2)
C24 0.035(3) 0.050(3) 0.052(3) -0.009(3) 0.008(2) -0.011(2)
C19 0.042(3) 0.055(3) 0.036(3) -0.002(2) 0.007(2) -0.014(2)
C20 0.055(3) 0.048(3) 0.028(3) 0.000(2) 0.000(2) -0.013(2)
C21 0.036(2) 0.036(2) 0.032(3) -0.007(2) 0.000(2) -0.009(2)
C25 0.058(3) 0.031(2) 0.034(3) -0.006(2) -0.009(2) -0.014(2)
C27 0.061(3) 0.051(3) 0.057(4) 0.004(3) -0.018(3) -0.010(3)
C26 0.044(3) 0.046(3) 0.031(3) -0.004(2) -0.010(2) -0.011(2)
C29 0.037(3) 0.046(3) 0.048(3) -0.005(2) -0.012(2) -0.006(2)
C30 0.040(3) 0.043(3) 0.054(3) -0.015(3) -0.008(2) -0.009(2)
C31 0.045(3) 0.056(3) 0.042(3) -0.004(2) -0.012(2) -0.003(2)
C33 0.057(4) 0.087(5) 0.077(5) -0.008(4) -0.027(3) -0.004(3)
C34 0.073(4) 0.053(3) 0.061(4) -0.010(3) -0.006(3) 0.003(3)
C32 0.058(4) 0.061(4) 0.056(4) 0.000(3) -0.014(3) 0.002(3)
C18 0.058(4) 0.095(5) 0.051(4) 0.001(3) 0.022(3) -0.015(3)
C28 0.062(3) 0.074(4) 0.052(4) -0.019(3) -0.015(3) -0.020(3)
C15 0.052(3) 0.092(5) 0.057(4) -0.032(3) 0.012(3) -0.020(3)
C41 0.062(3) 0.045(3) 0.053(4) -0.019(3) -0.009(3) -0.011(3)
C43 0.097(6) 0.140(7) 0.114(6) -0.080(6) -0.020(5) -0.033(5)
C44 0.116(6) 0.071(4) 0.065(4) -0.034(4) 0.015(4) -0.022(4)
C42 0.145(7) 0.042(4) 0.093(5) -0.016(4) -0.006(5) 0.006(4)
C35 0.046(3) 0.037(3) 0.037(3) -0.011(2) 0.005(2) -0.014(2)
C36 0.064(3) 0.045(3) 0.052(4) -0.023(3) -0.002(3) -0.002(3)
C40 0.051(3) 0.041(3) 0.031(3) -0.005(2) -0.013(2) -0.004(2)
C39 0.112(6) 0.113(6) 0.102(6) -0.076(5) -0.033(5) 0.006(5)
C37 0.087(5) 0.095(5) 0.089(5) -0.054(4) 0.028(4) -0.020(4)
C12 0.089(5) 0.064(4) 0.057(4) 0.008(3) -0.009(3) -0.033(4)
C9 0.065(3) 0.057(3) 0.043(3) 0.003(3) 0.001(3) -0.040(3)
C11 0.108(5) 0.071(4) 0.075(5) 0.003(4) 0.020(4) -0.038(4)
C38 0.171(8) 0.047(4) 0.093(6) -0.027(4) 0.020(5) -0.007(4)
C10 0.146(7) 0.066(4) 0.082(5) 0.002(4) -0.028(5) -0.059(5)
O19 0.058(2) 0.050(2) 0.097(3) -0.010(2) -0.026(2) -0.0153(19)
N7 0.084(3) 0.048(3) 0.062(3) -0.006(2) -0.019(3) -0.019(3)
C47 0.171(8) 0.082(5) 0.079(5) -0.001(4) -0.041(5) -0.058(5)
C46 0.158(8) 0.062(5) 0.125(7) 0.014(5) -0.059(6) -0.024(5)
C45 0.046(3) 0.064(4) 0.066(4) -0.009(3) -0.014(3) -0.016(3)
O20 0.047(2) 0.055(3) 0.129(4) -0.020(3) 0.009(2) -0.013(2)
N8 0.066(3) 0.051(3) 0.111(5) -0.029(3) -0.025(3) -0.003(3)
C49 0.096(6) 0.118(7) 0.163(9) -0.081(7) 0.016(6) 0.004(5)
C48 0.134(7) 0.055(5) 0.195(10) -0.008(5) -0.069(7) -0.009(5)
C50 0.045(3) 0.064(4) 0.095(5) -0.022(4) -0.006(3) -0.016(3)
O16 0.107(4) 0.069(3) 0.148(5) -0.006(3) -0.035(4) 0.015(3)
O17 0.096(4) 0.095(4) 0.079(4) -0.002(3) -0.014(3) 0.002(3)
O18 0.116(4) 0.067(3) 0.101(4) 0.018(3) -0.006(3) 0.017(3)
N6 0.100(5) 0.055(3) 0.070(4) -0.011(3) -0.036(4) 0.008(3)
O13 0.158(5) 0.101(4) 0.068(3) 0.027(3) -0.024(3) -0.075(4)
O14 0.086(4) 0.133(5) 0.141(5) 0.012(4) -0.014(4) -0.017(4)
O15 0.097(4) 0.134(5) 0.066(3) 0.016(3) -0.017(3) -0.016(3)
N5 0.095(5) 0.069(4) 0.065(4) -0.013(3) -0.017(4) -0.016(3)
O21 0.092(3) 0.071(3) 0.099(4) -0.007(3) -0.019(3) -0.018(2)

loop_
_atom_type_symbol
_atom_type_description
_atom_type_scat_dispersion_real
_atom_type_scat_dispersion_imag
_atom_type_scat_source
C C 0.0033 0.0016 'International Tables Vol C Tables 4.2.6.8 and 6.1.1.4'
N N 0.0061 0.0033 'International Tables Vol C Tables 4.2.6.8 and 6.1.1.4'
Ni Ni 0.3393 1.1124 'International Tables Vol C Tables 4.2.6.8 and 6.1.1.4'
O O 0.0106 0.0060 'International Tables Vol C Tables 4.2.6.8 and 6.1.1.4'
H H 0.0000 0.0000 'International Tables Vol C Tables 4.2.6.8 and 6.1.1.4'

loop_
_geom_angle_atom_site_label_1
_geom_angle_atom_site_label_2
_geom_angle_atom_site_label_3
_geom_angle
O8 Ni1 N4 176.37(13)
O8 Ni1 O7 91.95(12)
N4 Ni1 O7 89.91(14)
O8 Ni1 O10 87.11(11)
N4 Ni1 O10 89.66(13)
O7 Ni1 O10 93.85(12)
O8 Ni1 O11 102.00(12)
N4 Ni1 O11 80.99(14)
O7 Ni1 O11 93.51(13)
O10 Ni1 O11 168.08(12)
O8 Ni1 O1 77.73(11)
N4 Ni1 O1 100.07(13)
O7 Ni1 O1 168.00(11)
O10 Ni1 O1 79.68(11)
O11 Ni1 O1 94.61(12)
O8 Ni1 Ni3 44.14(8)
N4 Ni1 Ni3 133.26(11)
O7 Ni1 Ni3 81.14(9)
O10 Ni1 Ni3 45.94(7)
O11 Ni1 Ni3 144.90(9)
O1 Ni1 Ni3 87.14(7)
N1 Ni2 O9 174.66(13)
N1 Ni2 O5 89.08(13)
O9 Ni2 O5 92.76(12)
N1 Ni2 O8 97.99(13)
O9 Ni2 O8 79.59(11)
O5 Ni2 O8 170.02(12)
N1 Ni2 O2 82.78(13)
O9 Ni2 O2 102.20(12)
O5 Ni2 O2 90.42(12)
O8 Ni2 O2 97.42(12)
N1 Ni2 O1 90.01(12)
O9 Ni2 O1 84.88(11)
O5 Ni2 O1 93.26(12)
O8 Ni2 O1 79.78(11)
O2 Ni2 O1 171.86(11)
N1 Ni2 Ni4 132.19(10)
O9 Ni2 Ni4 43.45(8)
O5 Ni2 Ni4 80.67(9)
O8 Ni2 Ni4 89.36(8)
O2 Ni2 Ni4 143.20(9)
O1 Ni2 Ni4 44.80(8)
O9 Ni4 N2 178.72(14)
O9 Ni4 O4 93.50(13)
N2 Ni4 O4 86.91(15)
O9 Ni4 O1 87.24(11)
N2 Ni4 O1 91.52(13)
O4 Ni4 O1 93.70(12)
O9 Ni4 O3 99.03(12)
N2 Ni4 O3 82.18(14)
O4 Ni4 O3 89.86(13)
O1 Ni4 O3 172.59(12)
O9 Ni4 O10 77.74(11)
N2 Ni4 O10 101.71(13)
O4 Ni4 O10 168.99(12)
O1 Ni4 O10 79.38(10)
O3 Ni4 O10 98.02(12)
O9 Ni4 Ni2 44.47(8)
N2 Ni4 Ni2 134.48(11)
O4 Ni4 Ni2 81.00(9)
O1 Ni4 Ni2 46.28(8)
O3 Ni4 Ni2 140.93(10)
O10 Ni4 Ni2 88.05(7)
N3 Ni3 O9 97.18(13)
N3 Ni3 O8 174.40(13)
O9 Ni3 O8 79.89(11)
N3 Ni3 O6 90.36(13)
O9 Ni3 O6 168.92(12)
O8 Ni3 O6 91.90(12)
N3 Ni3 O12 81.58(13)
O9 Ni3 O12 95.96(12)
O8 Ni3 O12 103.41(12)
O6 Ni3 O12 93.16(12)
N3 Ni3 O10 89.55(12)
O9 Ni3 O10 80.45(11)
O8 Ni3 O10 85.27(11)
O6 Ni3 O10 91.55(12)
O12 Ni3 O10 169.97(11)
N3 Ni3 Ni1 132.27(10)
O9 Ni3 Ni1 89.00(8)
O8 Ni3 Ni1 43.36(8)
O6 Ni3 Ni1 79.92(9)
O12 Ni3 Ni1 144.97(9)
O10 Ni3 Ni1 44.79(8)
C17 O2 Ni2 106.1(3)
C17 O2 H2 127.0
Ni2 O2 H2 127.0
C5 O1 Ni4 122.5(2)
C5 O1 Ni2 121.9(2)
Ni4 O1 Ni2 88.93(11)
C5 O1 Ni1 118.8(2)
Ni4 O1 Ni1 101.24(12)
Ni2 O1 Ni1 97.00(11)
C12 O3 Ni4 106.7(3)
C12 O3 H3 126.7
Ni4 O3 H3 126.7
C22 O10 Ni1 122.9(3)
C22 O10 Ni3 121.4(2)
Ni1 O10 Ni3 89.27(11)
C22 O10 Ni4 120.8(2)
Ni1 O10 Ni4 99.69(11)
Ni3 O10 Ni4 95.49(11)
C32 O11 Ni1 110.1(3)
C32 O11 H11 125.0
Ni1 O11 H11 125.0
C29 O12 Ni3 106.5(2)
C29 O12 H12 126.7
Ni3 O12 H12 126.7
Ni1 O8 Ni3 92.50(11)
Ni1 O8 Ni2 105.44(12)
Ni3 O8 Ni2 99.42(12)
Ni1 O8 H8 118.4
Ni3 O8 H8 118.4
Ni2 O8 H8 118.4
C35 O6 Ni3 127.1(3)
C35 O7 Ni1 124.9(3)
C40 O5 Ni2 125.1(3)
C40 O4 Ni4 126.2(3)
Ni4 O9 Ni2 92.08(11)
Ni4 O9 Ni3 106.29(13)
Ni2 O9 Ni3 100.32(12)
Ni4 O9 H9 118.0
Ni2 O9 H9 118.0
Ni3 O9 H9 118.0
C13 N1 C14 118.5(4)
C13 N1 Ni2 125.5(3)
C14 N1 Ni2 114.7(3)
C8 N2 C9 120.8(4)
C8 N2 Ni4 122.7(3)
C9 N2 Ni4 114.8(3)
C30 N4 C31 117.5(4)
C30 N4 Ni1 123.0(3)
C31 N4 Ni1 117.1(3)
C25 N3 C26 118.9(4)
C25 N3 Ni3 124.5(3)
C26 N3 Ni3 115.6(3)
C2 C1 H1A 109.5
C2 C1 H1B 109.5
H1A C1 H1B 109.5
C2 C1 H1C 109.5
H1A C1 H1C 109.5
H1B C1 H1C 109.5
C7 C2 C3 117.2(4)
C7 C2 C1 120.7(5)
C3 C2 C1 122.1(4)
C2 C3 C4 123.0(4)
C2 C3 H3A 118.5
C4 C3 H3A 118.5
C3 C4 C5 118.9(4)
C3 C4 C8 115.5(4)
C5 C4 C8 125.5(4)
O1 C5 C4 120.7(4)
O1 C5 C6 121.1(4)
C4 C5 C6 118.1(4)
C7 C6 C5 119.6(4)
C7 C6 C13 115.0(4)
C5 C6 C13 125.3(4)
C2 C7 C6 122.6(4)
C2 C7 H7 118.7
C6 C7 H7 118.7
N1 C13 C6 126.3(4)
N1 C13 H13A 105.7
C6 C13 H13A 105.7
N1 C13 H13B 105.7
C6 C13 H13B 105.7
H13A C13 H13B 106.2
N2 C8 C4 127.9(4)
N2 C8 H8A 105.3
C4 C8 H8A 105.3
N2 C8 H8B 105.3
C4 C8 H8B 105.3
H8A C8 H8B 106.0
N1 C14 C16 113.3(4)
N1 C14 C17 105.2(4)
C16 C14 C17 108.6(4)
N1 C14 C15 107.3(4)
C16 C14 C15 111.6(4)
C17 C14 C15 110.8(4)
O2 C17 C14 113.6(4)
O2 C17 H17A 108.8
C14 C17 H17A 108.8
O2 C17 H17B 108.8
C14 C17 H17B 108.8
H17A C17 H17B 107.7
C14 C16 H16A 109.5
C14 C16 H16B 109.5
H16A C16 H16B 109.5
C14 C16 H16C 109.5
H16A C16 H16C 109.5
H16B C16 H16C 109.5
O10 C22 C21 121.2(4)
O10 C22 C23 120.9(4)
C21 C22 C23 117.8(4)
C24 C23 C22 119.8(4)
C24 C23 C30 115.8(4)
C22 C23 C30 124.3(4)
C19 C24 C23 122.9(4)
C19 C24 H24 118.5
C23 C24 H24 118.5
C20 C19 C24 116.7(4)
C20 C19 C18 121.3(5)
C24 C19 C18 122.0(5)
C19 C20 C21 123.6(4)
C19 C20 H20 118.2
C21 C20 H20 118.2
C22 C21 C20 119.0(4)
C22 C21 C25 126.1(4)
C20 C21 C25 114.9(4)
N3 C25 C21 126.5(4)
N3 C25 H25A 105.7
C21 C25 H25A 105.7
N3 C25 H25B 105.7
C21 C25 H25B 105.7
H25A C25 H25B 106.1
C26 C27 H27A 109.5
C26 C27 H27B 109.5
H27A C27 H27B 109.5
C26 C27 H27C 109.5
H27A C27 H27C 109.5
H27B C27 H27C 109.5
N3 C26 C27 112.7(4)
N3 C26 C29 105.1(3)
C27 C26 C29 109.0(4)
N3 C26 C28 107.3(4)
C27 C26 C28 112.0(4)
C29 C26 C28 110.5(4)
O12 C29 C26 113.0(4)
O12 C29 H29A 109.0
C26 C29 H29A 109.0
O12 C29 H29B 109.0
C26 C29 H29B 109.0
H29A C29 H29B 107.8
N4 C30 C23 128.5(4)
N4 C30 H30A 105.2
C23 C30 H30A 105.2
N4 C30 H30B 105.2
C23 C30 H30B 105.2
H30A C30 H30B 105.9
N4 C31 C32 105.9(4)
N4 C31 C34 109.9(4)
C32 C31 C34 111.9(5)
N4 C31 C33 111.8(4)
C32 C31 C33 107.1(5)
C34 C31 C33 110.2(5)
C31 C33 H33A 109.5
C31 C33 H33B 109.5
H33A C33 H33B 109.5
C31 C33 H33C 109.5
H33A C33 H33C 109.5
H33B C33 H33C 109.5
C31 C34 H34A 109.5
C31 C34 H34B 109.5
H34A C34 H34B 109.5
C31 C34 H34C 109.5
H34A C34 H34C 109.5
H34B C34 H34C 109.5
O11 C32 C31 111.7(4)
O11 C32 H32A 109.3
C31 C32 H32A 109.3
O11 C32 H32B 109.3
C31 C32 H32B 109.3
H32A C32 H32B 107.9
C19 C18 H18A 109.5
C19 C18 H18B 109.5
H18A C18 H18B 109.5
C19 C18 H18C 109.5
H18A C18 H18C 109.5
H18B C18 H18C 109.5
C26 C28 H28A 109.5
C26 C28 H28B 109.5
H28A C28 H28B 109.5
C26 C28 H28C 109.5
H28A C28 H28C 109.5
H28B C28 H28C 109.5
C14 C15 H15A 109.5
C14 C15 H15B 109.5
H15A C15 H15B 109.5
C14 C15 H15C 109.5
H15A C15 H15C 109.5
H15B C15 H15C 109.5
C43 C41 C42 109.4(6)
C43 C41 C40 108.0(5)
C42 C41 C40 108.6(5)
C43 C41 C44 109.8(5)
C42 C41 C44 109.7(5)
C40 C41 C44 111.4(4)
C41 C43 H43A 109.5
C41 C43 H43B 109.5
H43A C43 H43B 109.5
C41 C43 H43C 109.5
H43A C43 H43C 109.5
H43B C43 H43C 109.5
C41 C44 H44A 109.5
C41 C44 H44B 109.5
H44A C44 H44B 109.5
C41 C44 H44C 109.5
H44A C44 H44C 109.5
H44B C44 H44C 109.5
C41 C42 H42A 109.5
C41 C42 H42B 109.5
H42A C42 H42B 109.5
C41 C42 H42C 109.5
H42A C42 H42C 109.5
H42B C42 H42C 109.5
O6 C35 O7 125.5(4)
O6 C35 C36 118.2(4)
O7 C35 C36 116.3(4)
C38 C36 C39 111.0(6)
C38 C36 C35 111.5(5)
C39 C36 C35 110.9(4)
C38 C36 C37 109.4(5)
C39 C36 C37 108.7(5)
C35 C36 C37 105.1(4)
O5 C40 O4 126.3(4)
O5 C40 C41 118.1(4)
O4 C40 C41 115.5(4)
C36 C39 H39A 109.5
C36 C39 H39B 109.5
H39A C39 H39B 109.5
C36 C39 H39C 109.5
H39A C39 H39C 109.5
H39B C39 H39C 109.5
C36 C37 H37A 109.5
C36 C37 H37B 109.5
H37A C37 H37B 109.5
C36 C37 H37C 109.5
H37A C37 H37C 109.5
H37B C37 H37C 109.5
O3 C12 C9 109.1(4)
O3 C12 H12A 109.9
C9 C12 H12A 109.9
O3 C12 H12B 109.9
C9 C12 H12B 109.9
H12A C12 H12B 108.3
C11 C9 N2 109.7(4)
C11 C9 C10 114.0(5)
N2 C9 C10 115.1(4)
C11 C9 C12 107.8(5)
N2 C9 C12 104.8(4)
C10 C9 C12 104.5(5)
C9 C11 H11A 109.5
C9 C11 H11B 109.5
H11A C11 H11B 109.5
C9 C11 H11C 109.5
H11A C11 H11C 109.5
H11B C11 H11C 109.5
C36 C38 H38A 109.5
C36 C38 H38B 109.5
H38A C38 H38B 109.5
C36 C38 H38C 109.5
H38A C38 H38C 109.5
H38B C38 H38C 109.5
C9 C10 H10A 109.5
C9 C10 H10B 109.5
H10A C10 H10B 109.5
C9 C10 H10C 109.5
H10A C10 H10C 109.5
H10B C10 H10C 109.5
C45 N7 C47 120.8(5)
C45 N7 C46 121.1(5)
C47 N7 C46 118.0(5)
N7 C47 H47A 109.5
N7 C47 H47B 109.5
H47A C47 H47B 109.5
N7 C47 H47C 109.5
H47A C47 H47C 109.5
H47B C47 H47C 109.5
N7 C46 H46A 109.5
N7 C46 H46B 109.5
H46A C46 H46B 109.5
N7 C46 H46C 109.5
H46A C46 H46C 109.5
H46B C46 H46C 109.5
O19 C45 N7 125.5(5)
O19 C45 H45 117.3
N7 C45 H45 117.3
C50 N8 C49 120.5(6)
C50 N8 C48 120.9(7)
C49 N8 C48 118.7(6)
N8 C49 H49A 109.5
N8 C49 H49B 109.5
H49A C49 H49B 109.5
N8 C49 H49C 109.5
H49A C49 H49C 109.5
H49B C49 H49C 109.5
N8 C48 H48A 109.5
N8 C48 H48B 109.5
H48A C48 H48B 109.5
N8 C48 H48C 109.5
H48A C48 H48C 109.5
H48B C48 H48C 109.5
O20 C50 N8 124.3(6)
O20 C50 H50 117.9
N8 C50 H50 117.9
O16 N6 O18 119.4(7)
O16 N6 O17 119.9(7)
O18 N6 O17 120.7(6)
O15 N5 O13 121.5(7)
O15 N5 O14 119.0(7)
O13 N5 O14 119.5(7)

loop_
_geom_bond_atom_site_label_1
_geom_bond_atom_site_label_2
_geom_bond_distance
Ni1 O8 2.008(3)
Ni1 N4 2.018(4)
Ni1 O7 2.045(3)
Ni1 O10 2.059(3)
Ni1 O11 2.072(3)
Ni1 O1 2.223(3)
Ni1 Ni3 2.9221(8)
Ni2 N1 2.001(3)
Ni2 O9 2.030(3)
Ni2 O5 2.049(3)
Ni2 O8 2.056(3)
Ni2 O2 2.069(3)
Ni2 O1 2.093(3)
Ni2 Ni4 2.8951(8)
Ni4 O9 1.992(3)
Ni4 N2 2.007(4)
Ni4 O4 2.015(3)
Ni4 O1 2.040(3)
Ni4 O3 2.068(3)
Ni4 O10 2.252(3)
Ni3 N3 2.010(4)
Ni3 O9 2.036(3)
Ni3 O8 2.037(3)
Ni3 O6 2.043(3)
Ni3 O12 2.080(3)
Ni3 O10 2.100(3)
O2 C17 1.418(5)
O2 H2 0.9300
O1 C5 1.331(5)
O3 C12 1.429(6)
O3 H3 0.9300
O10 C22 1.332(5)
O11 C32 1.475(6)
O11 H11 0.9300
O12 C29 1.420(5)
O12 H12 0.9300
O8 H8 0.9800
O6 C35 1.260(5)
O7 C35 1.271(5)
O5 C40 1.255(5)
O4 C40 1.264(5)
O9 H9 0.9800
N1 C13 1.268(5)
N1 C14 1.496(5)
N2 C8 1.284(6)
N2 C9 1.497(6)
N4 C30 1.277(5)
N4 C31 1.488(6)
N3 C25 1.286(5)
N3 C26 1.494(5)
C1 C2 1.517(6)
C1 H1A 0.9600
C1 H1B 0.9600
C1 H1C 0.9600
C2 C7 1.373(6)
C2 C3 1.387(6)
C3 C4 1.397(6)
C3 H3A 0.9300
C4 C5 1.411(6)
C4 C8 1.451(6)
C5 C6 1.416(6)
C6 C7 1.397(6)
C6 C13 1.484(6)
C7 H7 0.9300
C13 H13A 0.9700
C13 H13B 0.9700
C8 H8A 0.9700
C8 H8B 0.9700
C14 C16 1.519(7)
C14 C17 1.528(6)
C14 C15 1.532(6)
C17 H17A 0.9700
C17 H17B 0.9700
C16 H16A 0.9600
C16 H16B 0.9600
C16 H16C 0.9600
C22 C21 1.403(6)
C22 C23 1.414(6)
C23 C24 1.395(6)
C23 C30 1.456(6)
C24 C19 1.373(7)
C24 H24 0.9300
C19 C20 1.370(6)
C19 C18 1.521(6)
C20 C21 1.405(6)
C20 H20 0.9300
C21 C25 1.454(6)
C25 H25A 0.9700
C25 H25B 0.9700
C27 C26 1.515(6)
C27 H27A 0.9600
C27 H27B 0.9600
C27 H27C 0.9600
C26 C29 1.527(6)
C26 C28 1.532(6)
C29 H29A 0.9700
C29 H29B 0.9700
C30 H30A 0.9700
C30 H30B 0.9700
C31 C32 1.524(7)
C31 C34 1.526(7)
C31 C33 1.535(7)
C33 H33A 0.9600
C33 H33B 0.9600
C33 H33C 0.9600
C34 H34A 0.9600
C34 H34B 0.9600
C34 H34C 0.9600
C32 H32A 0.9700
C32 H32B 0.9700
C18 H18A 0.9600
C18 H18B 0.9600
C18 H18C 0.9600
C28 H28A 0.9600
C28 H28B 0.9600
C28 H28C 0.9600
C15 H15A 0.9600
C15 H15B 0.9600
C15 H15C 0.9600
C41 C43 1.515(8)
C41 C42 1.517(8)
C41 C40 1.534(6)
C41 C44 1.537(8)
C43 H43A 0.9600
C43 H43B 0.9600
C43 H43C 0.9600
C44 H44A 0.9600
C44 H44B 0.9600
C44 H44C 0.9600
C42 H42A 0.9600
C42 H42B 0.9600
C42 H42C 0.9600
C35 C36 1.532(6)
C36 C38 1.492(8)
C36 C39 1.519(8)
C36 C37 1.534(8)
C39 H39A 0.9600
C39 H39B 0.9600
C39 H39C 0.9600
C37 H37A 0.9600
C37 H37B 0.9600
C37 H37C 0.9600
C12 C9 1.579(8)
C12 H12A 0.9700
C12 H12B 0.9700
C9 C11 1.494(8)
C9 C10 1.508(7)
C11 H11A 0.9600
C11 H11B 0.9600
C11 H11C 0.9600
C38 H38A 0.9600
C38 H38B 0.9600
C38 H38C 0.9600
C10 H10A 0.9600
C10 H10B 0.9600
C10 H10C 0.9600
O19 C45 1.215(6)
N7 C45 1.322(7)
N7 C47 1.437(7)
N7 C46 1.445(8)
C47 H47A 0.9600
C47 H47B 0.9600
C47 H47C 0.9600
C46 H46A 0.9600
C46 H46B 0.9600
C46 H46C 0.9600
C45 H45 0.9300
O20 C50 1.230(6)
N8 C50 1.311(7)
N8 C49 1.449(9)
N8 C48 1.463(8)
C49 H49A 0.9600
C49 H49B 0.9600
C49 H49C 0.9600
C48 H48A 0.9600
C48 H48B 0.9600
C48 H48C 0.9600
C50 H50 0.9300
O16 N6 1.217(6)
O17 N6 1.256(7)
O18 N6 1.233(7)
O13 N5 1.232(6)
O14 N5 1.235(7)
O15 N5 1.226(6)
